data_7704211
loop_
_publ_author_name
'Dey, Subhayan'
'Buzs\'aki, Daniel'
'Bruhn, Clemens'
'Kelemen, Zsolt'
'Pietschnig, Rudolf'

_publ_section_title
;
 Bulky 1,1'-bisphosphanoferrocenes and their coordination behaviour
 towards Cu(i).
;
_journal_issue 20
_journal_name_full 'Dalton transactions (Cambridge, England : 2003)'
_journal_page_first 6668
_journal_page_last 6681
_journal_paper_doi 10.1039/d0dt00941e
_journal_volume 49
_journal_year 2020
_chemical_formula_sum 'C40 H40 Br Cu Fe P2'
_chemical_formula_weight 781.96
_space_group_crystal_system monoclinic
_space_group_IT_number 14
_space_group_name_Hall '-P 2ybc'
_space_group_name_H-M_alt 'P 1 21/c 1'
_atom_sites_solution_hydrogens geom
_audit_creation_method SHELXL-2017/1
_audit_update_record
;
2020-01-27 deposited with the CCDC.	2020-04-27 downloaded from the CCDC.
;
_cell_angle_alpha 90
_cell_angle_beta 98.194(4)
_cell_angle_gamma 90
_cell_formula_units_Z 4
_cell_length_a 12.6946(6)
_cell_length_b 15.4310(5)
_cell_length_c 17.5511(8)
_cell_measurement_reflns_used 27895
_cell_measurement_temperature 100(2)
_cell_measurement_theta_max 71.37
_cell_measurement_theta_min 3.52
_cell_volume 3403.0(3)
_computing_structure_refinement 'SHELXL-2017/1 (Sheldrick, 2017)'
_diffrn_ambient_temperature 100(2)
_diffrn_detector Pilatus200K
_diffrn_detector_area_resol_mean 5.81
_diffrn_detector_type 'DECTRIS PILATUS 200K'
_diffrn_measured_fraction_theta_full 0.976
_diffrn_measured_fraction_theta_max 0.968
_diffrn_measurement_details ' 941 frames, detector distance = 40 mm'
_diffrn_measurement_device 'Eulerian 4-circle diffractometer'
_diffrn_measurement_device_type 'STOE STADIVARI'
_diffrn_measurement_method 'rotation method, \w scans'
_diffrn_radiation_collimation '1.2 mm, 0.6 diameter'
_diffrn_radiation_monochromator 'Graded multilayer mirror'
_diffrn_radiation_polarisn_norm 0
_diffrn_radiation_probe x-ray
_diffrn_radiation_type 'Cu K\a'
_diffrn_radiation_wavelength 1.54186
_diffrn_reflns_av_R_equivalents 0.0566
_diffrn_reflns_av_unetI/netI 0.0448
_diffrn_reflns_Laue_measured_fraction_full 0.976
_diffrn_reflns_Laue_measured_fraction_max 0.968
_diffrn_reflns_limit_h_max 14
_diffrn_reflns_limit_h_min -15
_diffrn_reflns_limit_k_max 15
_diffrn_reflns_limit_k_min -18
_diffrn_reflns_limit_l_max 21
_diffrn_reflns_limit_l_min -10
_diffrn_reflns_number 14141
_diffrn_reflns_point_group_measured_fraction_full 0.976
_diffrn_reflns_point_group_measured_fraction_max 0.968
_diffrn_reflns_theta_full 67.686
_diffrn_reflns_theta_max 69.988
_diffrn_reflns_theta_min 3.518
_diffrn_source Cu-Genix
_diffrn_source_current 0.600
_diffrn_source_power 0.030
_diffrn_source_voltage 50
_exptl_absorpt_coefficient_mu 6.659
_exptl_absorpt_correction_T_max 0.7073
_exptl_absorpt_correction_T_min 0.1535
_exptl_absorpt_correction_type multi-scan
_exptl_absorpt_process_details
;
STOE X-Red32, absorption correction by Gaussian integration, analogous to
P. Coppens, "The Evaluation of Absorption and Extinction in Single-Crystal
Structure Analysis", published in: F. R. Ahmed (Editor), "Crystallographic
Computing", Munksgaard, Copenhagen (1970), 255 - 270.
Afterwards scaling of reflection intensities was performed within STOE LANA.
J. Koziskova et al., Acta Chimica Slovaca, vol. 9, no. 2, 
2016, pp. 136 - 140.
;
_exptl_crystal_colour yellow
_exptl_crystal_density_diffrn 1.526
_exptl_crystal_description plate
_exptl_crystal_F_000 1600
_exptl_crystal_size_max 0.170
_exptl_crystal_size_mid 0.130
_exptl_crystal_size_min 0.030
_refine_diff_density_max 1.146
_refine_diff_density_min -1.095
_refine_diff_density_rms 0.158
_refine_ls_extinction_method none
_refine_ls_goodness_of_fit_ref 1.094
_refine_ls_hydrogen_treatment constr
_refine_ls_matrix_type full
_refine_ls_number_parameters 412
_refine_ls_number_reflns 6254
_refine_ls_number_restraints 0
_refine_ls_restrained_S_all 1.094
_refine_ls_R_factor_all 0.0722
_refine_ls_R_factor_gt 0.0634
_refine_ls_shift/su_max 0.001
_refine_ls_shift/su_mean 0.000
_refine_ls_structure_factor_coef Fsqd
_refine_ls_weighting_details 'w=1/[\s^2^(Fo^2^)+(0.0918P)^2^+19.1643P] where P=(Fo^2^+2Fc^2^)/3'
_refine_ls_weighting_scheme calc
_refine_ls_wR_factor_gt 0.1718
_refine_ls_wR_factor_ref 0.1828
_reflns_Friedel_coverage 0.000
_reflns_number_gt 5527
_reflns_number_total 6254
_reflns_threshold_expression 'I > 2\s(I)'
_cod_data_source_file d0dt00941e2.cif
_cod_data_source_block sv0804
_cod_depositor_comments 'Adding full bibliography for 7704207--7704214.cif.'
_cod_original_sg_symbol_H-M 'P 21/c'
_cod_database_code 7704211
_shelx_shelxl_version_number 2017/1
_shelx_space_group_comment
;
The symmetry employed for this shelxl refinement is uniquely defined
by the following loop, which should always be used as a source of
symmetry information in preference to the above space-group names.
They are only intended as comments.
;
_shelx_estimated_absorpt_t_min 0.397
_shelx_estimated_absorpt_t_max 0.825

loop_
_space_group_symop_operation_xyz
'x, y, z'
'-x, y+1/2, -z+1/2'
'-x, -y, -z'
'x, -y-1/2, z-1/2'

loop_
_atom_site_label
_atom_site_type_symbol
_atom_site_fract_x
_atom_site_fract_y
_atom_site_fract_z
_atom_site_U_iso_or_equiv
_atom_site_adp_type
_atom_site_occupancy
_atom_site_site_symmetry_order
_atom_site_calc_flag
_atom_site_refinement_flags_posn
_atom_site_refinement_flags_adp
_atom_site_refinement_flags_occupancy
_atom_site_disorder_assembly
_atom_site_disorder_group
C1 C 0.8730(4) 0.1436(3) 0.4322(3) 0.0193(10) Uani 1 1 d . . . . .
C2 C 0.8254(4) 0.2071(4) 0.4770(3) 0.0217(11) Uani 1 1 d . . . . .
H2A H 0.817261 0.267231 0.466235 0.026 Uiso 1 1 calc R U . . .
C3 C 0.7930(4) 0.1623(4) 0.5404(3) 0.0239(11) Uani 1 1 d . . . . .
H3A H 0.758659 0.187930 0.579498 0.029 Uiso 1 1 calc R U . . .
C4 C 0.8198(4) 0.0733(4) 0.5364(3) 0.0232(11) Uani 1 1 d . . . . .
H4A H 0.807237 0.029725 0.572219 0.028 Uiso 1 1 calc R U . . .
C5 C 0.8688(4) 0.0609(3) 0.4694(3) 0.0205(10) Uani 1 1 d . . . . .
H5A H 0.894319 0.007478 0.452237 0.025 Uiso 1 1 calc R U . . .
C6 C 0.6425(4) 0.0451(3) 0.3436(3) 0.0199(10) Uani 1 1 d . . . . .
C7 C 0.6262(4) 0.1369(4) 0.3371(3) 0.0221(11) Uani 1 1 d . . . . .
H7A H 0.645778 0.172706 0.297362 0.027 Uiso 1 1 calc R U . . .
C8 C 0.5760(4) 0.1651(4) 0.3999(3) 0.0255(11) Uani 1 1 d . . . . .
H8A H 0.555176 0.222780 0.409309 0.031 Uiso 1 1 calc R U . . .
C9 C 0.5625(4) 0.0911(4) 0.4466(3) 0.0256(11) Uani 1 1 d . . . . .
H9A H 0.531203 0.091102 0.492691 0.031 Uiso 1 1 calc R U . . .
C10 C 0.6034(4) 0.0183(4) 0.4125(3) 0.0230(11) Uani 1 1 d . . . . .
H10A H 0.604950 -0.039224 0.432030 0.028 Uiso 1 1 calc R U . . .
C11 C 1.0592(4) 0.1556(3) 0.3585(3) 0.0205(10) Uani 1 1 d . . . . .
C12 C 1.1148(4) 0.1567(4) 0.2956(3) 0.0240(11) Uani 1 1 d . . . . .
H12A H 1.077325 0.158373 0.244753 0.029 Uiso 1 1 calc R U . . .
C13 C 1.2265(4) 0.1552(4) 0.3077(3) 0.0263(12) Uani 1 1 d . . . . .
H13A H 1.264816 0.157582 0.265074 0.032 Uiso 1 1 calc R U . . .
C14 C 1.2805(5) 0.1505(4) 0.3814(4) 0.0282(12) Uani 1 1 d . . . . .
H14A H 1.356062 0.147736 0.389162 0.034 Uiso 1 1 calc R U . . .
C15 C 1.2261(4) 0.1496(4) 0.4439(3) 0.0267(12) Uani 1 1 d . . . . .
H15A H 1.263946 0.147061 0.494642 0.032 Uiso 1 1 calc R U . . .
C16 C 1.1148(4) 0.1524(4) 0.4323(3) 0.0239(11) Uani 1 1 d . . . . .
H16A H 1.077049 0.152175 0.475365 0.029 Uiso 1 1 calc R U . . .
C17 C 0.8886(4) 0.2748(3) 0.3211(3) 0.0217(11) Uani 1 1 d . . . . .
C18 C 0.9437(4) 0.3370(4) 0.3682(4) 0.0274(12) Uani 1 1 d . . . . .
H18A H 0.997110 0.319855 0.408892 0.033 Uiso 1 1 calc R U . . .
C19 C 0.9206(5) 0.4242(4) 0.3556(4) 0.0331(13) Uani 1 1 d . . . . .
H19A H 0.958386 0.466655 0.387867 0.040 Uiso 1 1 calc R U . . .
C20 C 0.8434(5) 0.4493(4) 0.2968(4) 0.0341(14) Uani 1 1 d . . . . .
H20A H 0.827563 0.509054 0.288969 0.041 Uiso 1 1 calc R U . . .
C21 C 0.7884(5) 0.3880(4) 0.2487(4) 0.0335(14) Uani 1 1 d . . . . .
H21A H 0.735365 0.405933 0.207997 0.040 Uiso 1 1 calc R U . . .
C22 C 0.8113(4) 0.2996(4) 0.2602(3) 0.0247(11) Uani 1 1 d . . . . .
H22A H 0.774743 0.257256 0.227159 0.030 Uiso 1 1 calc R U . . .
C23 C 0.7396(4) -0.1201(3) 0.3219(3) 0.0188(10) Uani 1 1 d . . . . .
C24 C 0.8487(4) -0.1437(4) 0.3405(3) 0.0211(11) Uani 1 1 d . . . . .
C25 C 0.8756(4) -0.2229(4) 0.3767(3) 0.0229(11) Uani 1 1 d . . . . .
H25A H 0.948700 -0.237497 0.389700 0.028 Uiso 1 1 calc R U . . .
C26 C 0.7996(5) -0.2806(4) 0.3943(3) 0.0232(11) Uani 1 1 d . . . . .
C27 C 0.6931(4) -0.2583(4) 0.3742(3) 0.0240(11) Uani 1 1 d . . . . .
H27A H 0.640040 -0.297566 0.385878 0.029 Uiso 1 1 calc R U . . .
C28 C 0.6611(4) -0.1808(4) 0.3377(3) 0.0219(11) Uani 1 1 d . . . . .
C29 C 0.9402(4) -0.0903(4) 0.3199(3) 0.0237(11) Uani 1 1 d . . . . .
H29A H 0.939421 -0.033015 0.343966 0.028 Uiso 1 1 calc R U . . .
H29B H 0.933032 -0.083623 0.263851 0.028 Uiso 1 1 calc R U . . .
H29C H 1.007521 -0.119483 0.338434 0.028 Uiso 1 1 calc R U . . .
C30 C 0.8321(5) -0.3653(4) 0.4339(3) 0.0327(13) Uani 1 1 d . . . . .
H30A H 0.853698 -0.354980 0.488976 0.039 Uiso 1 1 calc R U . . .
H30B H 0.891906 -0.390195 0.411630 0.039 Uiso 1 1 calc R U . . .
H30C H 0.771912 -0.405614 0.426657 0.039 Uiso 1 1 calc R U . . .
C31 C 0.5427(4) -0.1680(4) 0.3144(3) 0.0246(11) Uani 1 1 d . . . . .
H31A H 0.523489 -0.182906 0.259867 0.030 Uiso 1 1 calc R U . . .
H31B H 0.524287 -0.107382 0.322437 0.030 Uiso 1 1 calc R U . . .
H31C H 0.503634 -0.205574 0.345655 0.030 Uiso 1 1 calc R U . . .
C32 C 0.6079(4) -0.0451(3) 0.1893(3) 0.0201(10) Uani 1 1 d . . . . .
C33 C 0.6505(4) -0.0963(3) 0.1343(3) 0.0198(10) Uani 1 1 d . . . . .
C34 C 0.5859(5) -0.1226(4) 0.0670(3) 0.0247(11) Uani 1 1 d . . . . .
H34A H 0.615728 -0.157342 0.030895 0.030 Uiso 1 1 calc R U . . .
C35 C 0.4788(5) -0.0992(4) 0.0515(3) 0.0263(12) Uani 1 1 d . . . . .
C36 C 0.4389(4) -0.0477(4) 0.1045(3) 0.0263(12) Uani 1 1 d . . . . .
H36A H 0.366559 -0.030024 0.093962 0.032 Uiso 1 1 calc R U . . .
C37 C 0.4991(4) -0.0197(3) 0.1733(3) 0.0222(11) Uani 1 1 d . . . . .
C38 C 0.7661(4) -0.1235(4) 0.1424(3) 0.0222(11) Uani 1 1 d . . . . .
H38A H 0.784490 -0.156438 0.190145 0.027 Uiso 1 1 calc R U . . .
H38B H 0.811294 -0.071836 0.143785 0.027 Uiso 1 1 calc R U . . .
H38C H 0.777403 -0.159733 0.098420 0.027 Uiso 1 1 calc R U . . .
C39 C 0.4104(5) -0.1270(4) -0.0218(3) 0.0301(13) Uani 1 1 d . . . . .
H39A H 0.438921 -0.180639 -0.040709 0.036 Uiso 1 1 calc R U . . .
H39B H 0.410494 -0.081434 -0.060737 0.036 Uiso 1 1 calc R U . . .
H39C H 0.337457 -0.136904 -0.011684 0.036 Uiso 1 1 calc R U . . .
C40 C 0.4441(4) 0.0382(4) 0.2237(3) 0.0261(12) Uani 1 1 d . . . . .
H40C H 0.367402 0.038336 0.205501 0.031 Uiso 1 1 calc R U . . .
H40B H 0.471914 0.097277 0.221779 0.031 Uiso 1 1 calc R U . . .
H40A H 0.456849 0.016912 0.276840 0.031 Uiso 1 1 calc R U . . .
Br1 Br 0.87544(4) 0.10936(4) 0.12117(3) 0.02532(18) Uani 1 1 d . . . . .
Cu1 Cu 0.83555(6) 0.07288(5) 0.24344(4) 0.0201(2) Uani 1 1 d . . . . .
Fe1 Fe 0.71984(6) 0.10912(5) 0.43839(5) 0.0186(2) Uani 1 1 d . . . . .
P1 P 0.91413(10) 0.15947(8) 0.33833(7) 0.0185(3) Uani 1 1 d . . . . .
P2 P 0.70541(10) -0.01582(8) 0.27355(7) 0.0181(3) Uani 1 1 d . . . . .

loop_
_atom_site_aniso_label
_atom_site_aniso_U_11
_atom_site_aniso_U_22
_atom_site_aniso_U_33
_atom_site_aniso_U_23
_atom_site_aniso_U_13
_atom_site_aniso_U_12
C1 0.017(2) 0.020(3) 0.021(2) 0.000(2) 0.0005(19) -0.004(2)
C2 0.019(2) 0.020(3) 0.026(3) -0.005(2) 0.000(2) -0.002(2)
C3 0.025(3) 0.024(3) 0.021(3) -0.002(2) 0.001(2) -0.001(2)
C4 0.023(3) 0.027(3) 0.018(2) 0.002(2) -0.003(2) -0.002(2)
C5 0.016(2) 0.020(3) 0.024(3) 0.000(2) -0.0036(19) 0.000(2)
C6 0.013(2) 0.017(2) 0.028(3) 0.002(2) -0.0002(19) -0.0034(19)
C7 0.020(3) 0.021(3) 0.024(3) -0.001(2) -0.001(2) 0.001(2)
C8 0.018(3) 0.026(3) 0.031(3) -0.006(2) 0.001(2) 0.002(2)
C9 0.015(2) 0.033(3) 0.029(3) -0.005(2) 0.004(2) -0.001(2)
C10 0.017(2) 0.027(3) 0.025(3) 0.000(2) 0.002(2) -0.004(2)
C11 0.022(3) 0.012(2) 0.026(3) -0.001(2) 0.000(2) -0.0012(19)
C12 0.020(3) 0.026(3) 0.026(3) 0.001(2) 0.001(2) -0.002(2)
C13 0.020(3) 0.026(3) 0.034(3) -0.004(2) 0.006(2) 0.001(2)
C14 0.020(3) 0.021(3) 0.043(3) -0.004(2) 0.002(2) 0.000(2)
C15 0.022(3) 0.026(3) 0.030(3) 0.000(2) -0.006(2) 0.002(2)
C16 0.024(3) 0.021(3) 0.026(3) 0.001(2) 0.003(2) 0.000(2)
C17 0.016(2) 0.021(3) 0.029(3) 0.004(2) 0.006(2) 0.006(2)
C18 0.020(3) 0.025(3) 0.037(3) -0.003(2) 0.002(2) 0.003(2)
C19 0.028(3) 0.024(3) 0.049(4) -0.004(3) 0.008(3) -0.001(2)
C20 0.037(3) 0.019(3) 0.048(4) 0.007(3) 0.014(3) 0.009(2)
C21 0.035(3) 0.032(3) 0.035(3) 0.010(3) 0.009(3) 0.017(3)
C22 0.020(3) 0.024(3) 0.028(3) 0.002(2) 0.000(2) 0.004(2)
C23 0.018(2) 0.017(2) 0.021(3) 0.0005(19) -0.0004(19) 0.0031(19)
C24 0.017(2) 0.024(3) 0.022(2) -0.004(2) -0.0006(19) 0.004(2)
C25 0.024(3) 0.024(3) 0.020(2) -0.003(2) -0.001(2) 0.007(2)
C26 0.030(3) 0.023(3) 0.017(2) -0.001(2) 0.003(2) 0.005(2)
C27 0.025(3) 0.025(3) 0.022(3) -0.002(2) 0.003(2) -0.006(2)
C28 0.025(3) 0.021(3) 0.019(2) -0.002(2) 0.000(2) 0.000(2)
C29 0.014(2) 0.027(3) 0.030(3) -0.001(2) 0.001(2) 0.003(2)
C30 0.041(4) 0.030(3) 0.028(3) 0.005(2) 0.009(3) 0.006(3)
C31 0.018(3) 0.026(3) 0.028(3) 0.005(2) 0.001(2) -0.003(2)
C32 0.018(2) 0.017(2) 0.024(3) 0.002(2) -0.0040(19) -0.0039(19)
C33 0.019(2) 0.018(3) 0.022(3) 0.004(2) 0.0013(19) -0.004(2)
C34 0.026(3) 0.022(3) 0.024(3) 0.000(2) 0.000(2) -0.004(2)
C35 0.026(3) 0.025(3) 0.026(3) 0.005(2) -0.003(2) -0.011(2)
C36 0.021(3) 0.026(3) 0.029(3) 0.004(2) -0.004(2) -0.005(2)
C37 0.021(3) 0.017(3) 0.029(3) 0.003(2) 0.002(2) -0.005(2)
C38 0.021(3) 0.022(3) 0.023(3) -0.002(2) 0.002(2) -0.001(2)
C39 0.030(3) 0.033(3) 0.025(3) 0.002(2) -0.007(2) -0.007(2)
C40 0.016(3) 0.025(3) 0.036(3) 0.001(2) -0.002(2) 0.002(2)
Br1 0.0252(3) 0.0267(3) 0.0239(3) 0.0042(2) 0.0025(2) -0.0008(2)
Cu1 0.0165(4) 0.0198(4) 0.0236(4) 0.0005(3) 0.0016(3) -0.0009(3)
Fe1 0.0161(4) 0.0185(4) 0.0211(4) -0.0010(3) 0.0017(3) -0.0004(3)
P1 0.0155(6) 0.0177(6) 0.0218(6) 0.0007(5) 0.0006(5) 0.0000(5)
P2 0.0151(6) 0.0172(6) 0.0214(6) -0.0001(5) 0.0002(5) -0.0005(5)

loop_
_atom_type_symbol
_atom_type_description
_atom_type_scat_dispersion_real
_atom_type_scat_dispersion_imag
_atom_type_scat_source
C C 0.0181 0.0091 'International Tables Vol C Tables 4.2.6.8 and 6.1.1.4'
H H 0.0000 0.0000 'International Tables Vol C Tables 4.2.6.8 and 6.1.1.4'
Br Br -0.6763 1.2805 'International Tables Vol C Tables 4.2.6.8 and 6.1.1.4'
Cu Cu -1.9646 0.5888 'International Tables Vol C Tables 4.2.6.8 and 6.1.1.4'
Fe Fe -1.1336 3.1974 'International Tables Vol C Tables 4.2.6.8 and 6.1.1.4'
P P 0.2955 0.4335 'International Tables Vol C Tables 4.2.6.8 and 6.1.1.4'

loop_
_geom_angle_atom_site_label_1
_geom_angle_atom_site_label_2
_geom_angle_atom_site_label_3
_geom_angle
_geom_angle_site_symmetry_1
_geom_angle_site_symmetry_3
_geom_angle_publ_flag
C5 C1 C2 108.1(4) . . ?
C5 C1 P1 124.4(4) . . ?
C2 C1 P1 126.9(4) . . ?
C5 C1 Fe1 69.3(3) . . ?
C2 C1 Fe1 70.8(3) . . ?
P1 C1 Fe1 119.0(3) . . ?
C3 C2 C1 106.7(5) . . ?
C3 C2 Fe1 69.8(3) . . ?
C1 C2 Fe1 68.1(3) . . ?
C3 C2 H2A 126.7 . . ?
C1 C2 H2A 126.7 . . ?
Fe1 C2 H2A 127.0 . . ?
C4 C3 C2 109.5(5) . . ?
C4 C3 Fe1 69.8(3) . . ?
C2 C3 Fe1 70.1(3) . . ?
C4 C3 H3A 125.3 . . ?
C2 C3 H3A 125.3 . . ?
Fe1 C3 H3A 126.5 . . ?
C3 C4 C5 108.0(5) . . ?
C3 C4 Fe1 70.0(3) . . ?
C5 C4 Fe1 68.6(3) . . ?
C3 C4 H4A 126.0 . . ?
C5 C4 H4A 126.0 . . ?
Fe1 C4 H4A 126.9 . . ?
C4 C5 C1 107.7(5) . . ?
C4 C5 Fe1 70.8(3) . . ?
C1 C5 Fe1 69.3(3) . . ?
C4 C5 H5A 126.1 . . ?
C1 C5 H5A 126.1 . . ?
Fe1 C5 H5A 125.3 . . ?
C10 C6 C7 106.9(5) . . ?
C10 C6 P2 131.3(4) . . ?
C7 C6 P2 121.9(4) . . ?
C10 C6 Fe1 68.8(3) . . ?
C7 C6 Fe1 68.7(3) . . ?
P2 C6 Fe1 126.0(3) . . ?
C8 C7 C6 108.4(5) . . ?
C8 C7 Fe1 69.9(3) . . ?
C6 C7 Fe1 70.3(3) . . ?
C8 C7 H7A 125.8 . . ?
C6 C7 H7A 125.8 . . ?
Fe1 C7 H7A 125.6 . . ?
C7 C8 C9 107.7(5) . . ?
C7 C8 Fe1 69.4(3) . . ?
C9 C8 Fe1 69.4(3) . . ?
C7 C8 H8A 126.1 . . ?
C9 C8 H8A 126.1 . . ?
Fe1 C8 H8A 126.6 . . ?
C10 C9 C8 108.2(5) . . ?
C10 C9 Fe1 69.8(3) . . ?
C8 C9 Fe1 69.6(3) . . ?
C10 C9 H9A 125.9 . . ?
C8 C9 H9A 125.9 . . ?
Fe1 C9 H9A 126.3 . . ?
C9 C10 C6 108.8(5) . . ?
C9 C10 Fe1 69.9(3) . . ?
C6 C10 Fe1 70.3(3) . . ?
C9 C10 H10A 125.6 . . ?
C6 C10 H10A 125.6 . . ?
Fe1 C10 H10A 125.8 . . ?
C16 C11 C12 119.6(5) . . ?
C16 C11 P1 123.2(4) . . ?
C12 C11 P1 117.2(4) . . ?
C11 C12 C13 119.6(5) . . ?
C11 C12 H12A 120.2 . . ?
C13 C12 H12A 120.2 . . ?
C14 C13 C12 120.1(5) . . ?
C14 C13 H13A 120.0 . . ?
C12 C13 H13A 120.0 . . ?
C13 C14 C15 120.6(5) . . ?
C13 C14 H14A 119.7 . . ?
C15 C14 H14A 119.7 . . ?
C14 C15 C16 119.6(5) . . ?
C14 C15 H15A 120.2 . . ?
C16 C15 H15A 120.2 . . ?
C11 C16 C15 120.4(5) . . ?
C11 C16 H16A 119.8 . . ?
C15 C16 H16A 119.8 . . ?
C18 C17 C22 120.3(5) . . ?
C18 C17 P1 120.8(4) . . ?
C22 C17 P1 118.8(4) . . ?
C17 C18 C19 119.9(6) . . ?
C17 C18 H18A 120.0 . . ?
C19 C18 H18A 120.0 . . ?
C20 C19 C18 120.3(6) . . ?
C20 C19 H19A 119.9 . . ?
C18 C19 H19A 119.9 . . ?
C19 C20 C21 120.6(6) . . ?
C19 C20 H20A 119.7 . . ?
C21 C20 H20A 119.7 . . ?
C20 C21 C22 119.9(6) . . ?
C20 C21 H21A 120.1 . . ?
C22 C21 H21A 120.1 . . ?
C17 C22 C21 119.0(6) . . ?
C17 C22 H22A 120.5 . . ?
C21 C22 H22A 120.5 . . ?
C28 C23 C24 118.2(5) . . ?
C28 C23 P2 122.7(4) . . ?
C24 C23 P2 119.1(4) . . ?
C25 C24 C23 119.6(5) . . ?
C25 C24 C29 116.1(5) . . ?
C23 C24 C29 124.2(5) . . ?
C26 C25 C24 122.2(5) . . ?
C26 C25 H25A 118.9 . . ?
C24 C25 H25A 118.9 . . ?
C25 C26 C27 118.0(5) . . ?
C25 C26 C30 120.5(5) . . ?
C27 C26 C30 121.6(5) . . ?
C28 C27 C26 122.7(5) . . ?
C28 C27 H27A 118.7 . . ?
C26 C27 H27A 118.7 . . ?
C27 C28 C23 119.4(5) . . ?
C27 C28 C31 116.8(5) . . ?
C23 C28 C31 123.8(5) . . ?
C24 C29 H29A 109.5 . . ?
C24 C29 H29B 109.5 . . ?
H29A C29 H29B 109.5 . . ?
C24 C29 H29C 109.5 . . ?
H29A C29 H29C 109.5 . . ?
H29B C29 H29C 109.5 . . ?
C26 C30 H30A 109.5 . . ?
C26 C30 H30B 109.5 . . ?
H30A C30 H30B 109.5 . . ?
C26 C30 H30C 109.5 . . ?
H30A C30 H30C 109.5 . . ?
H30B C30 H30C 109.5 . . ?
C28 C31 H31A 109.5 . . ?
C28 C31 H31B 109.5 . . ?
H31A C31 H31B 109.5 . . ?
C28 C31 H31C 109.5 . . ?
H31A C31 H31C 109.5 . . ?
H31B C31 H31C 109.5 . . ?
C33 C32 C37 118.4(5) . . ?
C33 C32 P2 113.9(4) . . ?
C37 C32 P2 127.7(4) . . ?
C34 C33 C32 120.2(5) . . ?
C34 C33 C38 116.3(5) . . ?
C32 C33 C38 123.5(5) . . ?
C35 C34 C33 121.9(5) . . ?
C35 C34 H34A 119.1 . . ?
C33 C34 H34A 119.1 . . ?
C36 C35 C34 117.4(5) . . ?
C36 C35 C39 121.3(5) . . ?
C34 C35 C39 121.3(6) . . ?
C35 C36 C37 123.5(5) . . ?
C35 C36 H36A 118.2 . . ?
C37 C36 H36A 118.2 . . ?
C36 C37 C32 118.6(5) . . ?
C36 C37 C40 116.7(5) . . ?
C32 C37 C40 124.7(5) . . ?
C33 C38 H38A 109.5 . . ?
C33 C38 H38B 109.5 . . ?
H38A C38 H38B 109.5 . . ?
C33 C38 H38C 109.5 . . ?
H38A C38 H38C 109.5 . . ?
H38B C38 H38C 109.5 . . ?
C35 C39 H39A 109.5 . . ?
C35 C39 H39B 109.5 . . ?
H39A C39 H39B 109.5 . . ?
C35 C39 H39C 109.5 . . ?
H39A C39 H39C 109.5 . . ?
H39B C39 H39C 109.5 . . ?
C37 C40 H40C 109.5 . . ?
C37 C40 H40B 109.5 . . ?
H40C C40 H40B 109.5 . . ?
C37 C40 H40A 109.5 . . ?
H40C C40 H40A 109.5 . . ?
H40B C40 H40A 109.5 . . ?
P1 Cu1 P2 116.53(6) . . ?
P1 Cu1 Br1 113.81(5) . . ?
P2 Cu1 Br1 128.24(5) . . ?
C1 Fe1 C5 41.4(2) . . ?
C1 Fe1 C7 110.0(2) . . ?
C5 Fe1 C7 135.6(2) . . ?
C1 Fe1 C10 146.7(2) . . ?
C5 Fe1 C10 115.1(2) . . ?
C7 Fe1 C10 68.7(2) . . ?
C1 Fe1 C9 172.6(2) . . ?
C5 Fe1 C9 144.4(2) . . ?
C7 Fe1 C9 68.7(2) . . ?
C10 Fe1 C9 40.3(2) . . ?
C1 Fe1 C8 133.4(2) . . ?
C5 Fe1 C8 174.5(2) . . ?
C7 Fe1 C8 40.7(2) . . ?
C10 Fe1 C8 68.4(2) . . ?
C9 Fe1 C8 41.0(2) . . ?
C1 Fe1 C6 115.6(2) . . ?
C5 Fe1 C6 111.0(2) . . ?
C7 Fe1 C6 40.9(2) . . ?
C10 Fe1 C6 40.9(2) . . ?
C9 Fe1 C6 68.5(2) . . ?
C8 Fe1 C6 68.6(2) . . ?
C1 Fe1 C4 68.6(2) . . ?
C5 Fe1 C4 40.5(2) . . ?
C7 Fe1 C4 175.5(2) . . ?
C10 Fe1 C4 110.0(2) . . ?
C9 Fe1 C4 113.4(2) . . ?
C8 Fe1 C4 143.4(2) . . ?
C6 Fe1 C4 135.3(2) . . ?
C1 Fe1 C3 68.1(2) . . ?
C5 Fe1 C3 68.1(2) . . ?
C7 Fe1 C3 143.8(2) . . ?
C10 Fe1 C3 133.4(2) . . ?
C9 Fe1 C3 108.4(2) . . ?
C8 Fe1 C3 112.9(2) . . ?
C6 Fe1 C3 173.8(2) . . ?
C4 Fe1 C3 40.2(2) . . ?
C1 Fe1 C2 41.1(2) . . ?
C5 Fe1 C2 69.2(2) . . ?
C7 Fe1 C2 113.7(2) . . ?
C10 Fe1 C2 171.7(2) . . ?
C9 Fe1 C2 132.1(2) . . ?
C8 Fe1 C2 107.8(2) . . ?
C6 Fe1 C2 145.8(2) . . ?
C4 Fe1 C2 68.2(2) . . ?
C3 Fe1 C2 40.1(2) . . ?
C1 P1 C17 102.4(2) . . ?
C1 P1 C11 103.4(2) . . ?
C17 P1 C11 102.4(2) . . ?
C1 P1 Cu1 115.88(17) . . ?
C17 P1 Cu1 113.95(18) . . ?
C11 P1 Cu1 116.86(17) . . ?
C6 P2 C23 103.7(2) . . ?
C6 P2 C32 111.0(2) . . ?
C23 P2 C32 104.0(2) . . ?
C6 P2 Cu1 104.52(17) . . ?
C23 P2 Cu1 120.25(17) . . ?
C32 P2 Cu1 112.91(17) . . ?

loop_
_geom_bond_atom_site_label_1
_geom_bond_atom_site_label_2
_geom_bond_distance
_geom_bond_site_symmetry_2
_geom_bond_publ_flag
C1 C5 1.438(7) . ?
C1 C2 1.442(7) . ?
C1 P1 1.816(5) . ?
C1 Fe1 2.033(5) . ?
C2 C3 1.419(8) . ?
C2 Fe1 2.069(5) . ?
C2 H2A 0.9500 . ?
C3 C4 1.419(8) . ?
C3 Fe1 2.066(5) . ?
C3 H3A 0.9500 . ?
C4 C5 1.419(8) . ?
C4 Fe1 2.062(5) . ?
C4 H4A 0.9500 . ?
C5 Fe1 2.033(5) . ?
C5 H5A 0.9500 . ?
C6 C10 1.432(8) . ?
C6 C7 1.433(7) . ?
C6 P2 1.820(6) . ?
C6 Fe1 2.060(5) . ?
C7 C8 1.419(8) . ?
C7 Fe1 2.038(5) . ?
C7 H7A 0.9500 . ?
C8 C9 1.430(9) . ?
C8 Fe1 2.045(6) . ?
C8 H8A 0.9500 . ?
C9 C10 1.407(8) . ?
C9 Fe1 2.043(5) . ?
C9 H9A 0.9500 . ?
C10 Fe1 2.041(5) . ?
C10 H10A 0.9500 . ?
C11 C16 1.385(8) . ?
C11 C12 1.392(8) . ?
C11 P1 1.827(5) . ?
C12 C13 1.404(8) . ?
C12 H12A 0.9500 . ?
C13 C14 1.376(8) . ?
C13 H13A 0.9500 . ?
C14 C15 1.378(8) . ?
C14 H14A 0.9500 . ?
C15 C16 1.400(8) . ?
C15 H15A 0.9500 . ?
C16 H16A 0.9500 . ?
C17 C18 1.388(8) . ?
C17 C22 1.397(7) . ?
C17 P1 1.826(5) . ?
C18 C19 1.388(9) . ?
C18 H18A 0.9500 . ?
C19 C20 1.375(9) . ?
C19 H19A 0.9500 . ?
C20 C21 1.387(10) . ?
C20 H20A 0.9500 . ?
C21 C22 1.404(8) . ?
C21 H21A 0.9500 . ?
C22 H22A 0.9500 . ?
C23 C28 1.423(8) . ?
C23 C24 1.424(7) . ?
C23 P2 1.843(5) . ?
C24 C25 1.397(8) . ?
C24 C29 1.510(8) . ?
C25 C26 1.380(8) . ?
C25 H25A 0.9500 . ?
C26 C27 1.392(8) . ?
C26 C30 1.509(8) . ?
C27 C28 1.388(8) . ?
C27 H27A 0.9500 . ?
C28 C31 1.514(7) . ?
C29 H29A 0.9800 . ?
C29 H29B 0.9800 . ?
C29 H29C 0.9800 . ?
C30 H30A 0.9800 . ?
C30 H30B 0.9800 . ?
C30 H30C 0.9800 . ?
C31 H31A 0.9800 . ?
C31 H31B 0.9800 . ?
C31 H31C 0.9800 . ?
C32 C33 1.413(8) . ?
C32 C37 1.424(7) . ?
C32 P2 1.845(5) . ?
C33 C34 1.398(8) . ?
C33 C38 1.513(7) . ?
C34 C35 1.395(8) . ?
C34 H34A 0.9500 . ?
C35 C36 1.375(9) . ?
C35 C39 1.509(8) . ?
C36 C37 1.402(8) . ?
C36 H36A 0.9500 . ?
C37 C40 1.498(8) . ?
C38 H38A 0.9800 . ?
C38 H38B 0.9800 . ?
C38 H38C 0.9800 . ?
C39 H39A 0.9800 . ?
C39 H39B 0.9800 . ?
C39 H39C 0.9800 . ?
C40 H40C 0.9800 . ?
C40 H40B 0.9800 . ?
C40 H40A 0.9800 . ?
Br1 Cu1 2.3428(9) . ?
Cu1 P1 2.2540(15) . ?
Cu1 P2 2.2651(15) . ?
